data_2239240
loop_
_publ_author_name
'Narayanan, P.'
'Sethusankar, K.'
'Saravanan, Velu'
'Mohanakrishnan, Arasambattu K.'

_publ_section_title
;
 2-(4,5-Dimethoxy-2-nitrophenyl)-4-methoxy-9-phenylsulfonyl-9<i>H</i>-carbazole-3-carbaldehyde
;
_journal_coeditor_code RK2423
_journal_issue 4
_journal_name_full 'Acta Crystallographica Section E'
_journal_page_first o424
_journal_page_last o425
_journal_paper_doi 10.1107/S1600536814005133
_journal_volume 70
_journal_year 2014
_chemical_formula_iupac 'C28 H22 N2 O8 S'
_chemical_formula_moiety 'C28 H22 N2 O8 S'
_chemical_formula_sum 'C28 H22 N2 O8 S'
_chemical_formula_weight 546.55
_chemical_melting_point_gt 471
_chemical_melting_point_lt 473
_chemical_name_systematic 2-(4,5-Dimethoxy-2-nitrophenyl)-4-methoxy-9-phenylsulfonyl-9<i>H</i>-carbazole-3-carbaldehyde
_space_group_IT_number 29
_symmetry_cell_setting orthorhombic
_symmetry_space_group_name_Hall 'P 2c -2ac'
_symmetry_space_group_name_H-M 'P c a 21'
_atom_sites_solution_hydrogens geom
_atom_sites_solution_primary direct
_atom_sites_solution_secondary difmap
_audit_creation_method SHELXL97
_cell_angle_alpha 90.00
_cell_angle_beta 90.00
_cell_angle_gamma 90.00
_cell_formula_units_Z 4
_cell_length_a 8.3976(6)
_cell_length_b 13.7584(9)
_cell_length_c 21.7971(12)
_cell_measurement_reflns_used 4047
_cell_measurement_temperature 295(2)
_cell_measurement_theta_max 29.86
_cell_measurement_theta_min 2.38
_cell_volume 2518.4(3)
_computing_cell_refinement '<i>APEX2</i> (Bruker, 2008)'
_computing_data_collection '<i>APEX2</i> (Bruker, 2008)'
_computing_data_reduction '<i>SAINT</i> (Bruker, 2008)'
_computing_molecular_graphics
;
<i>ORTEP--3</i> (Farrugia, 2012) & <i>Mercury</i> (Macrae <i>et al.</i>,
2008)
;
_computing_publication_material '<i>SHELXL97</i> (Sheldrick, 2008) & <i>PLATON</i>  (Spek, 2009)'
_computing_structure_refinement '<i>SHELXL97</i> (Sheldrick, 2008)'
_computing_structure_solution '<i>SHELXS97</i> (Sheldrick, 2008)'
_diffrn_ambient_temperature 295(2)
_diffrn_measured_fraction_theta_full 0.999
_diffrn_measured_fraction_theta_max 0.999
_diffrn_measurement_device_type 'Bruker Kappa APEX--II CCD'
_diffrn_measurement_method '\w-- & \f--scans'
_diffrn_radiation_monochromator graphite
_diffrn_radiation_source 'fine--focus sealed tube'
_diffrn_radiation_type MoK\a
_diffrn_radiation_wavelength 0.71073
_diffrn_reflns_av_R_equivalents 0.0304
_diffrn_reflns_av_sigmaI/netI 0.0362
_diffrn_reflns_limit_h_max 11
_diffrn_reflns_limit_h_min -11
_diffrn_reflns_limit_k_max 12
_diffrn_reflns_limit_k_min -19
_diffrn_reflns_limit_l_max 30
_diffrn_reflns_limit_l_min -16
_diffrn_reflns_number 16717
_diffrn_reflns_theta_full 29.86
_diffrn_reflns_theta_max 29.86
_diffrn_reflns_theta_min 2.38
_exptl_absorpt_coefficient_mu 0.185
_exptl_absorpt_correction_T_max 0.971
_exptl_absorpt_correction_T_min 0.949
_exptl_absorpt_correction_type multi-scan
_exptl_absorpt_process_details '(<i>SADABS</i>; Bruker, 2008)'
_exptl_crystal_colour colourless
_exptl_crystal_density_diffrn 1.441
_exptl_crystal_density_method 'not measured'
_exptl_crystal_description block
_exptl_crystal_F_000 1136
_exptl_crystal_size_max 0.25
_exptl_crystal_size_mid 0.25
_exptl_crystal_size_min 0.20
_refine_diff_density_max 0.372
_refine_diff_density_min -0.351
_refine_ls_abs_structure_details 'Flack (1983)'
_refine_ls_abs_structure_Flack 0.02(8)
_refine_ls_extinction_method none
_refine_ls_goodness_of_fit_ref 1.012
_refine_ls_hydrogen_treatment constr
_refine_ls_matrix_type full
_refine_ls_number_parameters 355
_refine_ls_number_reflns 5538
_refine_ls_number_restraints 2
_refine_ls_restrained_S_all 1.012
_refine_ls_R_factor_all 0.0666
_refine_ls_R_factor_gt 0.0427
_refine_ls_shift/su_max 0.000
_refine_ls_shift/su_mean 0.000
_refine_ls_structure_factor_coef Fsqd
_refine_ls_weighting_details 'calc w=1/[\s^2^(Fo^2^)+(0.0590P)^2^+0.2808P] where P=(Fo^2^+2Fc^2^)/3'
_refine_ls_weighting_scheme calc
_refine_ls_wR_factor_gt 0.1018
_refine_ls_wR_factor_ref 0.1146
_reflns_number_gt 4047
_reflns_number_total 5538
_reflns_threshold_expression >2\s(I)
_cod_data_source_file rk2423sup1.cif
_cod_data_source_block I
_cod_database_code 2239240
_cod_database_fobs_code 2239240

loop_
_symmetry_equiv_pos_as_xyz
'x, y, z'
'-x, -y, z+1/2'
'x+1/2, -y, z'
'-x+1/2, y, z+1/2'

loop_
_atom_site_type_symbol
_atom_site_label
_atom_site_fract_x
_atom_site_fract_y
_atom_site_fract_z
_atom_site_U_iso_or_equiv
_atom_site_adp_type
_atom_site_calc_flag
_atom_site_refinement_flags
_atom_site_occupancy
_atom_site_symmetry_multiplicity
C C1 0.8650(3) 0.1054(2) 0.40810(13) 0.0448(6) Uani d . 1 1
C C2 0.9302(4) 0.0894(3) 0.35094(14) 0.0615(8) Uani d . 1 1
H H2 0.9377 0.1391 0.3221 0.074 Uiso calc R 1 1
C C3 0.9838(4) -0.0031(3) 0.33812(16) 0.0708(10) Uani d . 1 1
H H3 1.0298 -0.0156 0.3001 0.085 Uiso calc R 1 1
C C4 0.9712(4) -0.0772(3) 0.37992(15) 0.0598(8) Uani d . 1 1
H H4 1.0067 -0.1391 0.3694 0.072 Uiso calc R 1 1
C C5 0.9070(3) -0.0617(2) 0.43698(14) 0.0511(7) Uani d . 1 1
H H5 0.8994 -0.1121 0.4652 0.061 Uiso calc R 1 1
C C6 0.8536(3) 0.0312(2) 0.45165(12) 0.0396(6) Uani d . 1 1
C C7 0.7830(3) 0.07281(18) 0.50642(12) 0.0366(5) Uani d . 1 1
C C8 0.7490(3) 0.03425(17) 0.56383(12) 0.0371(5) Uani d . 1 1
C C9 0.6929(3) 0.09573(19) 0.61001(12) 0.0434(6) Uani d . 1 1
C C10 0.6676(3) 0.19546(18) 0.59770(12) 0.0382(5) Uani d . 1 1
C C11 0.6948(3) 0.23323(19) 0.53996(12) 0.0391(6) Uani d . 1 1
H H11 0.6732 0.2981 0.5313 0.047 Uiso calc R 1 1
C C12 0.7553(3) 0.17175(18) 0.49529(11) 0.0365(5) Uani d . 1 1
C C13 0.6053(3) 0.26215(18) 0.64630(12) 0.0387(5) Uani d . 1 1
C C14 0.4585(3) 0.24500(19) 0.67360(12) 0.0419(6) Uani d . 1 1
H H14 0.4016 0.1895 0.6630 0.050 Uiso calc R 1 1
C C15 0.3949(3) 0.30877(18) 0.71640(13) 0.0417(6) Uani d . 1 1
C C16 0.4779(3) 0.39378(19) 0.73222(11) 0.0393(5) Uani d . 1 1
C C17 0.6221(3) 0.41252(19) 0.70510(12) 0.0408(6) Uani d . 1 1
H H17 0.6778 0.4690 0.7146 0.049 Uiso calc R 1 1
C C18 0.6841(3) 0.34688(19) 0.66353(12) 0.0401(6) Uani d . 1 1
C C19 1.0216(3) 0.3359(2) 0.43564(14) 0.0496(7) Uani d . 1 1
C C20 1.1564(4) 0.3137(2) 0.4026(2) 0.0661(9) Uani d . 1 1
H H20 1.1486 0.2835 0.3646 0.079 Uiso calc R 1 1
C C21 1.3031(4) 0.3368(3) 0.4268(2) 0.0798(12) Uani d . 1 1
H H21 1.3949 0.3226 0.4047 0.096 Uiso calc R 1 1
C C22 1.3149(4) 0.3804(3) 0.4830(2) 0.0792(12) Uani d . 1 1
H H22 1.4146 0.3946 0.4993 0.095 Uiso calc R 1 1
C C23 1.1808(5) 0.4032(3) 0.5151(2) 0.0798(11) Uani d . 1 1
H H23 1.1896 0.4341 0.5529 0.096 Uiso calc R 1 1
C C24 1.0324(4) 0.3809(2) 0.49226(17) 0.0599(8) Uani d . 1 1
H H24 0.9410 0.3957 0.5145 0.072 Uiso calc R 1 1
C C25 0.6625(4) -0.1291(2) 0.55932(18) 0.0603(8) Uani d . 1 1
H H25A 0.6311 -0.1181 0.5176 0.090 Uiso calc R 1 1
H H25B 0.5721 -0.1210 0.5858 0.090 Uiso calc R 1 1
H H25C 0.7031 -0.1940 0.5634 0.090 Uiso calc R 1 1
C C26 0.6670(6) 0.0594(3) 0.67271(17) 0.0833(12) Uani d U 1 1
H H26 0.7082 0.0952 0.7052 0.100 Uiso calc R 1 1
C C27 0.1723(4) 0.2068(2) 0.73733(17) 0.0636(9) Uani d . 1 1
H H27A 0.2407 0.1538 0.7485 0.095 Uiso calc R 1 1
H H27B 0.1418 0.2005 0.6951 0.095 Uiso calc R 1 1
H H27C 0.0788 0.2058 0.7627 0.095 Uiso calc R 1 1
C C28 0.4937(4) 0.5310(2) 0.79770(17) 0.0663(9) Uani d . 1 1
H H28A 0.5144 0.5765 0.7653 0.099 Uiso calc R 1 1
H H28B 0.5928 0.5081 0.8142 0.099 Uiso calc R 1 1
H H28C 0.4335 0.5623 0.8295 0.099 Uiso calc R 1 1
N N1 0.8002(3) 0.19235(16) 0.43400(11) 0.0443(5) Uani d . 1 1
N N2 0.8427(3) 0.3687(2) 0.63994(11) 0.0508(6) Uani d . 1 1
O O1 0.8401(3) 0.2956(2) 0.34239(11) 0.0744(7) Uani d . 1 1
O O2 0.7169(2) 0.36484(15) 0.43482(11) 0.0597(5) Uani d . 1 1
O O3 0.9392(3) 0.30255(18) 0.63549(13) 0.0732(7) Uani d . 1 1
O O4 0.8724(3) 0.45314(18) 0.62628(12) 0.0744(7) Uani d . 1 1
O O5 0.7846(2) -0.06046(13) 0.57617(9) 0.0473(5) Uani d . 1 1
O O6 0.2548(3) 0.29660(14) 0.74591(10) 0.0550(5) Uani d . 1 1
O O7 0.4055(2) 0.45109(14) 0.77418(9) 0.0497(5) Uani d . 1 1
O O8 0.5939(8) -0.0159(2) 0.68447(18) 0.168(2) Uani d U 1 1
S S1 0.83364(8) 0.30432(5) 0.40724(4) 0.05068(19) Uani d . 1 1

loop_
_atom_site_aniso_label
_atom_site_aniso_U_11
_atom_site_aniso_U_22
_atom_site_aniso_U_33
_atom_site_aniso_U_12
_atom_site_aniso_U_13
_atom_site_aniso_U_23
C1 0.0412(13) 0.0577(17) 0.0356(13) -0.0009(12) -0.0036(11) -0.0048(13)
C2 0.0640(19) 0.079(2) 0.0416(17) -0.0063(17) 0.0054(14) -0.0041(15)
C3 0.063(2) 0.102(3) 0.0476(19) 0.0011(19) 0.0092(15) -0.0243(19)
C4 0.0575(18) 0.069(2) 0.0532(19) 0.0106(15) -0.0038(14) -0.0212(16)
C5 0.0435(14) 0.0604(18) 0.0495(17) 0.0090(13) -0.0059(12) -0.0139(14)
C6 0.0319(12) 0.0496(16) 0.0372(14) 0.0014(11) -0.0048(9) -0.0059(11)
C7 0.0321(11) 0.0412(13) 0.0367(13) 0.0015(10) -0.0052(9) -0.0046(10)
C8 0.0418(13) 0.0336(13) 0.0358(13) 0.0038(11) -0.0059(10) -0.0001(10)
C9 0.0535(15) 0.0396(14) 0.0369(14) 0.0042(12) -0.0008(11) 0.0023(11)
C10 0.0444(13) 0.0344(13) 0.0358(14) 0.0015(11) 0.0004(10) -0.0023(10)
C11 0.0442(13) 0.0333(13) 0.0397(14) 0.0042(11) -0.0053(11) 0.0003(11)
C12 0.0371(11) 0.0414(14) 0.0311(13) -0.0015(11) -0.0049(9) 0.0038(10)
C13 0.0473(14) 0.0354(13) 0.0334(13) 0.0037(11) -0.0032(10) 0.0016(10)
C14 0.0547(15) 0.0324(13) 0.0387(14) -0.0034(11) -0.0003(11) -0.0033(10)
C15 0.0460(13) 0.0398(14) 0.0395(14) 0.0009(11) 0.0019(11) 0.0026(11)
C16 0.0452(13) 0.0356(13) 0.0370(14) 0.0048(11) -0.0026(10) -0.0033(10)
C17 0.0459(13) 0.0328(12) 0.0437(15) 0.0005(11) -0.0039(11) -0.0010(11)
C18 0.0422(13) 0.0408(15) 0.0372(14) 0.0006(11) -0.0010(10) -0.0009(11)
C19 0.0480(14) 0.0421(15) 0.0588(19) 0.0000(12) 0.0029(13) 0.0186(14)
C20 0.0587(18) 0.068(2) 0.072(2) 0.0017(16) 0.0180(16) 0.0060(18)
C21 0.0464(18) 0.070(2) 0.123(4) -0.0021(17) 0.020(2) 0.011(2)
C22 0.0528(19) 0.056(2) 0.129(4) -0.0050(16) -0.009(2) 0.013(2)
C23 0.073(2) 0.062(2) 0.104(3) -0.0222(19) -0.012(2) -0.004(2)
C24 0.0561(17) 0.0543(18) 0.069(2) -0.0086(14) 0.0060(15) 0.0004(16)
C25 0.0645(19) 0.0419(16) 0.075(2) -0.0013(14) -0.0089(16) 0.0048(15)
C26 0.157(4) 0.0522(18) 0.0410(18) 0.0338(19) 0.011(2) 0.0073(16)
C27 0.0669(19) 0.058(2) 0.065(2) -0.0191(16) 0.0083(15) 0.0023(15)
C28 0.0626(19) 0.0521(19) 0.084(3) -0.0076(15) 0.0101(16) -0.0333(17)
N1 0.0502(12) 0.0490(13) 0.0336(12) -0.0035(10) 0.0008(9) 0.0015(10)
N2 0.0500(14) 0.0579(16) 0.0446(14) -0.0007(12) 0.0018(10) -0.0125(11)
O1 0.0811(17) 0.0983(19) 0.0439(14) -0.0043(13) -0.0030(11) 0.0244(12)
O2 0.0505(11) 0.0575(12) 0.0710(14) 0.0094(9) -0.0002(10) 0.0204(11)
O3 0.0489(12) 0.0819(17) 0.0890(19) 0.0147(12) 0.0014(12) -0.0089(13)
O4 0.0733(15) 0.0623(15) 0.0878(19) -0.0204(12) 0.0230(13) -0.0121(13)
O5 0.0556(11) 0.0359(10) 0.0504(12) 0.0089(8) -0.0117(8) -0.0006(8)
O6 0.0559(11) 0.0523(12) 0.0570(13) -0.0130(10) 0.0151(9) -0.0105(9)
O7 0.0508(10) 0.0424(11) 0.0559(12) 0.0031(9) 0.0052(9) -0.0143(9)
O8 0.346(7) 0.068(2) 0.090(3) -0.015(3) 0.072(3) 0.0203(17)
S1 0.0495(4) 0.0595(5) 0.0431(4) 0.0009(3) -0.0010(3) 0.0174(3)

loop_
_atom_type_symbol
_atom_type_description
_atom_type_scat_dispersion_real
_atom_type_scat_dispersion_imag
_atom_type_scat_source
C C 0.0033 0.0016 'International Tables Vol C Tables 4.2.6.8 and 6.1.1.4'
H H 0.0000 0.0000 'International Tables Vol C Tables 4.2.6.8 and 6.1.1.4'
N N 0.0061 0.0033 'International Tables Vol C Tables 4.2.6.8 and 6.1.1.4'
O O 0.0106 0.0060 'International Tables Vol C Tables 4.2.6.8 and 6.1.1.4'
S S 0.1246 0.1234 'International Tables Vol C Tables 4.2.6.8 and 6.1.1.4'

loop_
_geom_angle_atom_site_label_1
_geom_angle_atom_site_label_2
_geom_angle_atom_site_label_3
_geom_angle
C2 C1 C6 121.6(3)
C2 C1 N1 129.9(3)
C6 C1 N1 108.5(2)
C1 C2 C3 117.4(3)
C1 C2 H2 121.3
C3 C2 H2 121.3
C4 C3 C2 121.8(3)
C4 C3 H3 119.1
C2 C3 H3 119.1
C3 C4 C5 121.1(3)
C3 C4 H4 119.4
C5 C4 H4 119.4
C4 C5 C6 118.6(3)
C4 C5 H5 120.7
C6 C5 H5 120.7
C5 C6 C1 119.5(2)
C5 C6 C7 133.1(3)
C1 C6 C7 107.4(2)
C8 C7 C12 119.5(2)
C8 C7 C6 132.4(2)
C12 C7 C6 108.0(2)
O5 C8 C7 119.9(2)
O5 C8 C9 120.7(2)
C7 C8 C9 119.2(2)
C8 C9 C10 120.1(2)
C8 C9 C26 120.9(2)
C10 C9 C26 118.9(2)
C11 C10 C9 120.9(2)
C11 C10 C13 118.2(2)
C9 C10 C13 120.9(2)
C10 C11 C12 118.1(2)
C10 C11 H11 120.9
C12 C11 H11 120.9
C11 C12 C7 122.1(2)
C11 C12 N1 129.6(2)
C7 C12 N1 108.3(2)
C14 C13 C18 116.7(2)
C14 C13 C10 120.6(2)
C18 C13 C10 122.6(2)
C15 C14 C13 121.5(2)
C15 C14 H14 119.3
C13 C14 H14 119.3
O6 C15 C14 125.2(2)
O6 C15 C16 114.7(2)
C14 C15 C16 120.0(2)
O7 C16 C17 125.4(2)
O7 C16 C15 115.4(2)
C17 C16 C15 119.2(2)
C16 C17 C18 119.5(2)
C16 C17 H17 120.3
C18 C17 H17 120.3
C17 C18 C13 123.1(2)
C17 C18 N2 116.1(2)
C13 C18 N2 120.8(2)
C20 C19 C24 120.8(3)
C20 C19 S1 120.1(3)
C24 C19 S1 119.0(2)
C19 C20 C21 119.0(4)
C19 C20 H20 120.5
C21 C20 H20 120.5
C22 C21 C20 120.6(4)
C22 C21 H21 119.7
C20 C21 H21 119.7
C23 C22 C21 120.1(4)
C23 C22 H22 120.0
C21 C22 H22 120.0
C22 C23 C24 120.7(4)
C22 C23 H23 119.6
C24 C23 H23 119.6
C23 C24 C19 118.8(3)
C23 C24 H24 120.6
C19 C24 H24 120.6
O5 C25 H25A 109.5
O5 C25 H25B 109.5
H25A C25 H25B 109.5
O5 C25 H25C 109.5
H25A C25 H25C 109.5
H25B C25 H25C 109.5
O8 C26 C9 123.6(4)
O8 C26 H26 118.2
C9 C26 H26 118.2
O6 C27 H27A 109.5
O6 C27 H27B 109.5
H27A C27 H27B 109.5
O6 C27 H27C 109.5
H27A C27 H27C 109.5
H27B C27 H27C 109.5
O7 C28 H28A 109.5
O7 C28 H28B 109.5
H28A C28 H28B 109.5
O7 C28 H28C 109.5
H28A C28 H28C 109.5
H28B C28 H28C 109.5
C12 N1 C1 107.8(2)
C12 N1 S1 123.94(18)
C1 N1 S1 124.68(19)
O3 N2 O4 123.5(3)
O3 N2 C18 118.7(3)
O4 N2 C18 117.9(2)
C8 O5 C25 114.8(2)
C15 O6 C27 117.9(2)
C16 O7 C28 117.4(2)
O1 S1 O2 119.83(15)
O1 S1 N1 106.05(14)
O2 S1 N1 106.06(12)
O1 S1 C19 109.79(15)
O2 S1 C19 109.09(15)
N1 S1 C19 104.91(12)

loop_
_geom_bond_atom_site_label_1
_geom_bond_atom_site_label_2
_geom_bond_distance
C1 C2 1.379(4)
C1 C6 1.398(4)
C1 N1 1.430(3)
C2 C3 1.379(5)
C2 H2 0.9300
C3 C4 1.371(5)
C3 H3 0.9300
C4 C5 1.372(4)
C4 H4 0.9300
C5 C6 1.391(4)
C5 H5 0.9300
C6 C7 1.451(3)
C7 C8 1.389(4)
C7 C12 1.402(3)
C8 O5 1.364(3)
C8 C9 1.397(4)
C9 C10 1.414(3)
C9 C26 1.471(4)
C10 C11 1.381(4)
C10 C13 1.496(4)
C11 C12 1.386(4)
C11 H11 0.9300
C12 N1 1.417(3)
C13 C14 1.388(4)
C13 C18 1.392(4)
C14 C15 1.388(4)
C14 H14 0.9300
C15 O6 1.351(3)
C15 C16 1.404(4)
C16 O7 1.352(3)
C16 C17 1.372(4)
C17 C18 1.381(4)
C17 H17 0.9300
C18 N2 1.459(4)
C19 C20 1.376(4)
C19 C24 1.383(5)
C19 S1 1.751(3)
C20 C21 1.377(5)
C20 H20 0.9300
C21 C22 1.368(7)
C21 H21 0.9300
C22 C23 1.363(6)
C22 H22 0.9300
C23 C24 1.377(5)
C23 H23 0.9300
C24 H24 0.9300
C25 O5 1.442(4)
C25 H25A 0.9600
C25 H25B 0.9600
C25 H25C 0.9600
C26 O8 1.231(5)
C26 H26 0.9300
C27 O6 1.429(3)
C27 H27A 0.9600
C27 H27B 0.9600
C27 H27C 0.9600
C28 O7 1.422(3)
C28 H28A 0.9600
C28 H28B 0.9600
C28 H28C 0.9600
N1 S1 1.671(2)
N2 O3 1.223(3)
N2 O4 1.225(3)
O1 S1 1.420(2)
O2 S1 1.420(2)

loop_
_geom_hbond_atom_site_label_D
_geom_hbond_atom_site_label_H
_geom_hbond_atom_site_label_A
_geom_hbond_site_symmetry_A
_geom_hbond_distance_DH
_geom_hbond_distance_HA
_geom_hbond_distance_DA
_geom_hbond_angle_DHA
C2 H2 O1 1_555 0.93 2.35 2.942(5) 122
C11 H11 O2 1_555 0.93 2.32 2.927(3) 122
C25 H25B O8 1_555 0.96 2.60 3.194(5) 120
C17 H17 O7 3_565 0.93 2.56 3.384(3) 148.0
C27 H27B O3 1_455 0.96 2.56 3.239(5) 127.9
C27 H27B O8 3_455 0.96 2.58 2.943(5) 102.5
C25 H25A Cg1 4_455 0.96 2.97 3.675(4) 131.0

loop_
_geom_torsion_atom_site_label_1
_geom_torsion_atom_site_label_2
_geom_torsion_atom_site_label_3
_geom_torsion_atom_site_label_4
_geom_torsion
C6 C1 C2 C3 0.1(4)
N1 C1 C2 C3 -179.8(3)
C1 C2 C3 C4 1.0(5)
C2 C3 C4 C5 -1.3(5)
C3 C4 C5 C6 0.4(4)
C4 C5 C6 C1 0.6(4)
C4 C5 C6 C7 -179.2(3)
C2 C1 C6 C5 -0.9(4)
N1 C1 C6 C5 179.0(2)
C2 C1 C6 C7 178.9(2)
N1 C1 C6 C7 -1.1(3)
C5 C6 C7 C8 2.3(4)
C1 C6 C7 C8 -177.5(2)
C5 C6 C7 C12 178.9(3)
C1 C6 C7 C12 -0.9(3)
C12 C7 C8 O5 -176.0(2)
C6 C7 C8 O5 0.3(4)
C12 C7 C8 C9 -2.1(3)
C6 C7 C8 C9 174.2(2)
O5 C8 C9 C10 175.3(2)
C7 C8 C9 C10 1.5(4)
O5 C8 C9 C26 -1.5(4)
C7 C8 C9 C26 -175.3(3)
C8 C9 C10 C11 1.2(4)
C26 C9 C10 C11 178.1(3)
C8 C9 C10 C13 179.1(2)
C26 C9 C10 C13 -4.0(4)
C9 C10 C11 C12 -3.2(4)
C13 C10 C11 C12 178.8(2)
C10 C11 C12 C7 2.6(3)
C10 C11 C12 N1 -176.9(2)
C8 C7 C12 C11 0.1(4)
C6 C7 C12 C11 -177.0(2)
C8 C7 C12 N1 179.7(2)
C6 C7 C12 N1 2.6(3)
C11 C10 C13 C14 118.4(3)
C9 C10 C13 C14 -59.5(3)
C11 C10 C13 C18 -57.2(3)
C9 C10 C13 C18 124.9(3)
C18 C13 C14 C15 -0.7(4)
C10 C13 C14 C15 -176.5(2)
C13 C14 C15 O6 -178.7(2)
C13 C14 C15 C16 1.1(4)
O6 C15 C16 O7 -0.4(3)
C14 C15 C16 O7 179.8(2)
O6 C15 C16 C17 179.5(2)
C14 C15 C16 C17 -0.3(4)
O7 C16 C17 C18 178.9(2)
C15 C16 C17 C18 -1.0(4)
C16 C17 C18 C13 1.4(4)
C16 C17 C18 N2 -175.9(2)
C14 C13 C18 C17 -0.6(4)
C10 C13 C18 C17 175.2(2)
C14 C13 C18 N2 176.7(2)
C10 C13 C18 N2 -7.6(4)
C24 C19 C20 C21 0.0(5)
S1 C19 C20 C21 -178.1(3)
C19 C20 C21 C22 0.6(5)
C20 C21 C22 C23 -1.3(6)
C21 C22 C23 C24 1.4(6)
C22 C23 C24 C19 -0.8(6)
C20 C19 C24 C23 0.1(5)
S1 C19 C24 C23 178.2(3)
C8 C9 C26 O8 -48.4(6)
C10 C9 C26 O8 134.7(4)
C11 C12 N1 C1 176.3(2)
C7 C12 N1 C1 -3.2(3)
C11 C12 N1 S1 16.8(4)
C7 C12 N1 S1 -162.79(18)
C2 C1 N1 C12 -177.3(3)
C6 C1 N1 C12 2.7(3)
C2 C1 N1 S1 -18.0(4)
C6 C1 N1 S1 162.05(18)
C17 C18 N2 O3 137.1(3)
C13 C18 N2 O3 -40.3(4)
C17 C18 N2 O4 -42.0(3)
C13 C18 N2 O4 140.5(3)
C7 C8 O5 C25 -86.9(3)
C9 C8 O5 C25 99.3(3)
C14 C15 O6 C27 6.6(4)
C16 C15 O6 C27 -173.2(3)
C17 C16 O7 C28 -8.0(4)
C15 C16 O7 C28 171.9(3)
C12 N1 S1 O1 -167.4(2)
C1 N1 S1 O1 36.5(3)
C12 N1 S1 O2 -38.9(2)
C1 N1 S1 O2 164.9(2)
C12 N1 S1 C19 76.5(2)
C1 N1 S1 C19 -79.7(2)
C20 C19 S1 O1 -24.5(3)
C24 C19 S1 O1 157.3(2)
C20 C19 S1 O2 -157.6(2)
C24 C19 S1 O2 24.2(3)
C20 C19 S1 N1 89.1(3)
C24 C19 S1 N1 -89.1(3)
